data_7216794
loop_
_publ_author_name
'Hua, Carol'
'D'Alessandro, Deanna M.'

_publ_section_title
;
 A Mn(ii) coordination framework incorporating the redox-active
 tris(4-(pyridin-4-yl)phenyl)amine ligand (NPy3): electrochemical and
 spectral properties
;
_journal_issue 28
_journal_name_full CrystEngComm
_journal_page_first 6331
_journal_paper_doi 10.1039/c3ce42603c
_journal_volume 16
_journal_year 2014
_chemical_formula_sum 'C33 H24 Cl Mn0.5 N4'
_chemical_formula_weight 539.48
_chemical_name_systematic
; 
 ? 
;
_space_group_IT_number 60
_symmetry_cell_setting orthorhombic
_symmetry_Int_Tables_number 60
_symmetry_space_group_name_Hall '-P 2n 2ab'
_symmetry_space_group_name_H-M 'P b c n'
_atom_sites_solution_hydrogens geom
_atom_sites_solution_primary direct
_atom_sites_solution_secondary difmap
_audit_creation_method SHELXL-97
_cell_angle_alpha 90.00
_cell_angle_beta 90.00
_cell_angle_gamma 90.00
_cell_formula_units_Z 8
_cell_length_a 28.73200(10)
_cell_length_b 13.59960(10)
_cell_length_c 17.57500(10)
_cell_measurement_reflns_used 76182
_cell_measurement_temperature 150(2)
_cell_measurement_theta_max 76.3372
_cell_measurement_theta_min 2.9450
_cell_volume 6867.32(7)
_computing_cell_refinement
;
CrysAlisPro, Agilent Technologies,
Version 1.171.36.21 (release 14-08-2012 CrysAlis171 .NET)
(compiled Sep 14 2012,17:21:16)
;
_computing_data_collection
;
CrysAlisPro, Agilent Technologies,
Version 1.171.36.21 (release 14-08-2012 CrysAlis171 .NET)
(compiled Sep 14 2012,17:21:16)
;
_computing_data_reduction
;
CrysAlisPro, Agilent Technologies,
Version 1.171.36.21 (release 14-08-2012 CrysAlis171 .NET)
(compiled Sep 14 2012,17:21:16)
;
_computing_structure_refinement 'SHELXL-97 (Sheldrick, 1997)'
_computing_structure_solution 'SHELXS-97 (Sheldrick, 1990)'
_diffrn_ambient_temperature 150(2)
_diffrn_crystal_treatment
;
attached with Exxon Paratone N, to a short length 
of fibre supported on a thin piece of copper wire 
inserted in a copper mounting pin.  The crystal was 
quenched in a cold nitrogen gas stream from an 
Oxford Cryosystems Cryostream. 
;
_diffrn_detector_area_resol_mean 10.5861
_diffrn_measured_fraction_theta_full 0.998
_diffrn_measured_fraction_theta_max 0.998
_diffrn_measurement_device_type 'SuperNova, Dual, Cu at zero, Atlas'
_diffrn_measurement_method \w
_diffrn_radiation_monochromator mirror
_diffrn_radiation_source 'SuperNova (Cu) X-ray Source'
_diffrn_radiation_type CuK\a
_diffrn_radiation_wavelength 1.54178
_diffrn_reflns_av_R_equivalents 0.0338
_diffrn_reflns_av_sigmaI/netI 0.0083
_diffrn_reflns_limit_h_max 36
_diffrn_reflns_limit_h_min -36
_diffrn_reflns_limit_k_max 16
_diffrn_reflns_limit_k_min -15
_diffrn_reflns_limit_l_max 22
_diffrn_reflns_limit_l_min -22
_diffrn_reflns_number 170380
_diffrn_reflns_theta_full 76.52
_diffrn_reflns_theta_max 76.52
_diffrn_reflns_theta_min 3.08
_diffrn_standards_number 179215
_exptl_absorpt_coefficient_mu 2.588
_exptl_absorpt_correction_T_max 1.00000
_exptl_absorpt_correction_T_min 0.60031
_exptl_absorpt_correction_type multi-scan
_exptl_absorpt_process_details
;
CrysAlisPro, Agilent Technologies,
Version 1.171.36.21 (release 14-08-2012 CrysAlis171 .NET)
(compiled Sep 14 2012,17:21:16)
Empirical absorption correction using spherical harmonics,
 implemented in SCALE3 ABSPACK scaling algorithm. 
;
_exptl_crystal_colour yellow
_exptl_crystal_density_diffrn 1.044
_exptl_crystal_density_method 'not measured'
_exptl_crystal_description prism
_exptl_crystal_F_000 2236
_exptl_crystal_size_max 0.245
_exptl_crystal_size_mid 0.122
_exptl_crystal_size_min 0.112
_platon_squeeze_details
;
;
_refine_diff_density_max 0.186
_refine_diff_density_min -0.252
_refine_diff_density_rms 0.035
_refine_ls_extinction_method none
_refine_ls_goodness_of_fit_ref 1.042
_refine_ls_hydrogen_treatment mixed
_refine_ls_matrix_type full
_refine_ls_number_parameters 349
_refine_ls_number_reflns 7203
_refine_ls_number_restraints 0
_refine_ls_restrained_S_all 1.042
_refine_ls_R_factor_all 0.0371
_refine_ls_R_factor_gt 0.0342
_refine_ls_shift/su_max 0.001
_refine_ls_shift/su_mean 0.000
_refine_ls_structure_factor_coef Fsqd
_refine_ls_weighting_details 'calc w=1/[\s^2^(Fo^2^)+(0.0426P)^2^+3.0471P] where P=(Fo^2^+2Fc^2^)/3'
_refine_ls_weighting_scheme calc
_refine_ls_wR_factor_gt 0.0896
_refine_ls_wR_factor_ref 0.0941
_reflns_number_gt 6772
_reflns_number_total 7203
_reflns_threshold_expression >2sigma(I)
_cod_data_source_file c3ce42603c.txt
_cod_data_source_block shelxl
_cod_original_sg_symbol_Hall '-P 2n 2ab -2yc'
_cod_original_formula_sum 'C33 H24 Cl Mn0.50 N4'
_cod_database_code 7216794

loop_
_symmetry_equiv_pos_as_xyz
'x, y, z'
'-x+1/2, -y+1/2, z+1/2'
'-x, y, -z+1/2'
'x+1/2, -y+1/2, -z'
'-x, -y, -z'
'x-1/2, y-1/2, -z-1/2'
'x, -y, z-1/2'
'-x-1/2, y-1/2, z'

loop_
_atom_site_label
_atom_site_type_symbol
_atom_site_fract_x
_atom_site_fract_y
_atom_site_fract_z
_atom_site_U_iso_or_equiv
_atom_site_adp_type
_atom_site_occupancy
_atom_site_symmetry_multiplicity
_atom_site_calc_flag
_atom_site_refinement_flags
C22 C 0.15940(5) 1.09799(11) 0.24403(7) 0.0318(3) Uani 1 1 d .
C31 C 0.61797(5) 0.58542(11) 0.20645(8) 0.0327(3) Uani 1 1 d .
C33 C 0.55081(5) 0.49469(12) 0.16422(9) 0.0412(4) Uani 1 1 d .
H33 H 0.5302 0.4431 0.1725 0.049 Uiso 1 1 calc R
C29 C 0.57355(5) 0.62771(11) 0.09492(8) 0.0374(3) Uani 1 1 d .
H29 H 0.5690 0.6703 0.0542 0.045 Uiso 1 1 calc R
C25 C 0.43120(5) 0.80496(12) -0.01351(10) 0.0420(3) Uani 1 1 d .
H25 H 0.4364 0.8606 -0.0431 0.050 Uiso 1 1 calc R
C27 C 0.41952(6) 0.63872(12) 0.06859(9) 0.0423(3) Uani 1 1 d .
H27 H 0.4152 0.5822 0.0975 0.051 Uiso 1 1 calc R
C23 C 0.17359(5) 1.02368(11) 0.19471(8) 0.0367(3) Uani 1 1 d .
H23 H 0.1564 0.9658 0.1922 0.044 Uiso 1 1 calc R
C30 C 0.60967(5) 0.64757(11) 0.14491(8) 0.0369(3) Uani 1 1 d .
H30 H 0.6284 0.7025 0.1374 0.044 Uiso 1 1 calc R
C24 C 0.39646(5) 0.80566(11) 0.04218(9) 0.0366(3) Uani 1 1 d .
C28 C 0.39091(6) 0.71846(12) 0.08256(9) 0.0441(4) Uani 1 1 d .
H28 H 0.3677 0.7138 0.1193 0.053 Uiso 1 1 calc R
C21 C 0.18614(5) 1.18374(11) 0.24604(8) 0.0348(3) Uani 1 1 d .
H21 H 0.1775 1.2345 0.2786 0.042 Uiso 1 1 calc R
C26 C 0.45788(5) 0.72145(12) -0.02466(10) 0.0425(3) Uani 1 1 d .
H26 H 0.4805 0.7231 -0.0624 0.051 Uiso 1 1 calc R
C32 C 0.58597(5) 0.50943(12) 0.21686(9) 0.0401(3) Uani 1 1 d .
H32 H 0.5883 0.4687 0.2592 0.048 Uiso 1 1 calc R
Mn1 Mn 0.5000 0.5000 0.0000 0.02945(9) Uani 1 2 d S
Cl1 Cl 0.448775(11) 0.40326(3) 0.089985(19) 0.03431(9) Uani 1 1 d .
N3 N 0.45311(4) 0.63840(9) 0.01557(7) 0.0365(3) Uani 1 1 d .
N1 N 0.27838(4) 1.13274(9) 0.10432(7) 0.0354(3) Uani 1 1 d .
C3 C 0.24912(5) 1.34287(11) -0.02124(9) 0.0377(3) Uani 1 1 d .
H3 H 0.2236 1.3656 -0.0486 0.045 Uiso 1 1 calc R
C4 C 0.29103(5) 1.39505(10) -0.02399(8) 0.0336(3) Uani 1 1 d .
C15 C 0.30857(5) 1.05350(10) 0.08864(8) 0.0330(3) Uani 1 1 d .
C19 C 0.35804(5) 0.96292(12) 0.00269(8) 0.0369(3) Uani 1 1 d .
H19 H 0.3717 0.9567 -0.0451 0.044 Uiso 1 1 calc R
C13 C 0.23883(5) 1.11983(11) 0.15155(8) 0.0326(3) Uani 1 1 d .
C16 C 0.31845(5) 0.98456(11) 0.14494(9) 0.0371(3) Uani 1 1 d .
H16 H 0.3058 0.9921 0.1933 0.045 Uiso 1 1 calc R
C5 C 0.32841(5) 1.35820(11) 0.01826(9) 0.0358(3) Uani 1 1 d .
H5 H 0.3566 1.3920 0.0181 0.043 Uiso 1 1 calc R
C1 C 0.28252(5) 1.22144(10) 0.06207(8) 0.0323(3) Uani 1 1 d .
C6 C 0.32443(5) 1.27259(11) 0.06037(8) 0.0352(3) Uani 1 1 d .
H6 H 0.3499 1.2492 0.0876 0.042 Uiso 1 1 calc R
N4 N 0.54475(4) 0.55043(10) 0.10194(7) 0.0358(3) Uani 1 1 d .
C17 C 0.34686(5) 0.90527(11) 0.12963(9) 0.0382(3) Uani 1 1 d .
H17 H 0.3527 0.8595 0.1678 0.046 Uiso 1 1 calc R
C18 C 0.36713(5) 0.89227(11) 0.05784(9) 0.0351(3) Uani 1 1 d .
C20 C 0.32920(5) 1.04222(11) 0.01706(9) 0.0358(3) Uani 1 1 d .
H20 H 0.3235 1.0882 -0.0210 0.043 Uiso 1 1 calc R
C12 C 0.21269(5) 1.03388(11) 0.14933(8) 0.0364(3) Uani 1 1 d .
H12 H 0.2215 0.9829 0.1172 0.044 Uiso 1 1 calc R
C2 C 0.24495(5) 1.25795(11) 0.02155(9) 0.0368(3) Uani 1 1 d .
H2 H 0.2166 1.2250 0.0231 0.044 Uiso 1 1 calc R
C14 C 0.22521(5) 1.19474(11) 0.20060(8) 0.0361(3) Uani 1 1 d .
H14 H 0.2424 1.2526 0.2029 0.043 Uiso 1 1 calc R
C11 C 0.33268(6) 1.55088(11) -0.05932(11) 0.0475(4) Uani 1 1 d .
H11 H 0.3562 1.5356 -0.0249 0.057 Uiso 1 1 calc R
C8 C 0.26163(6) 1.51650(14) -0.12058(11) 0.0511(4) Uani 1 1 d .
H8 H 0.2358 1.4770 -0.1295 0.061 Uiso 1 1 calc R
C7 C 0.29507(5) 1.48742(11) -0.06797(9) 0.0383(3) Uani 1 1 d .
N2 N 0.30290(6) 1.66529(12) -0.15102(10) 0.0602(4) Uani 1 1 d .
C10 C 0.33538(7) 1.63626(13) -0.10132(12) 0.0555(5) Uani 1 1 d .
H10 H 0.3614 1.6761 -0.0947 0.067 Uiso 1 1 calc R
C9 C 0.26685(7) 1.60401(16) -0.15956(12) 0.0622(5) Uani 1 1 d .
H9 H 0.2437 1.6215 -0.1941 0.075 Uiso 1 1 calc R

loop_
_atom_site_aniso_label
_atom_site_aniso_U_11
_atom_site_aniso_U_22
_atom_site_aniso_U_33
_atom_site_aniso_U_23
_atom_site_aniso_U_13
_atom_site_aniso_U_12
C22 0.0293(7) 0.0375(7) 0.0285(6) 0.0005(5) 0.0004(5) -0.0024(6)
C31 0.0306(7) 0.0394(7) 0.0282(6) -0.0021(5) 0.0000(5) -0.0027(6)
C33 0.0358(8) 0.0517(9) 0.0362(8) 0.0033(6) -0.0020(6) -0.0128(6)
C29 0.0381(7) 0.0413(8) 0.0329(7) 0.0003(6) -0.0060(6) -0.0030(6)
C25 0.0379(8) 0.0372(8) 0.0510(9) 0.0019(7) 0.0102(7) 0.0016(6)
C27 0.0411(8) 0.0403(8) 0.0456(8) 0.0027(7) 0.0093(7) 0.0061(6)
C23 0.0361(7) 0.0365(7) 0.0375(7) -0.0042(6) 0.0033(6) -0.0085(6)
C30 0.0369(7) 0.0397(8) 0.0340(7) 0.0005(6) -0.0058(6) -0.0062(6)
C24 0.0313(7) 0.0368(7) 0.0416(8) -0.0030(6) 0.0037(6) 0.0010(6)
C28 0.0419(8) 0.0426(8) 0.0478(9) 0.0030(7) 0.0141(7) 0.0072(7)
C21 0.0342(7) 0.0358(7) 0.0343(7) -0.0062(6) 0.0057(5) -0.0019(6)
C26 0.0369(7) 0.0412(8) 0.0493(9) -0.0020(7) 0.0118(7) 0.0011(6)
C32 0.0368(7) 0.0524(9) 0.0311(7) 0.0055(6) -0.0032(6) -0.0106(7)
Mn1 0.02271(15) 0.03582(17) 0.02983(16) -0.00628(12) -0.00146(11) 0.00057(11)
Cl1 0.02834(16) 0.03988(18) 0.03470(17) -0.00482(13) 0.00222(12) -0.00187(12)
N3 0.0305(6) 0.0383(7) 0.0406(6) -0.0035(5) 0.0025(5) 0.0038(5)
N1 0.0305(6) 0.0331(6) 0.0427(7) 0.0001(5) 0.0098(5) 0.0019(5)
C3 0.0292(7) 0.0355(7) 0.0484(8) -0.0024(6) -0.0007(6) 0.0017(6)
C4 0.0299(7) 0.0323(7) 0.0386(7) -0.0059(6) 0.0051(6) 0.0007(5)
C15 0.0280(6) 0.0320(7) 0.0389(7) -0.0038(6) 0.0031(5) -0.0004(5)
C19 0.0338(7) 0.0381(8) 0.0388(8) -0.0035(6) 0.0073(6) 0.0010(6)
C13 0.0284(6) 0.0359(7) 0.0335(7) -0.0010(5) 0.0045(5) -0.0002(5)
C16 0.0356(7) 0.0401(8) 0.0356(7) -0.0020(6) 0.0056(6) 0.0027(6)
C5 0.0285(7) 0.0377(8) 0.0413(7) -0.0044(6) 0.0033(6) -0.0039(6)
C1 0.0293(6) 0.0315(7) 0.0362(7) -0.0049(5) 0.0073(5) 0.0010(5)
C6 0.0278(6) 0.0389(7) 0.0391(7) -0.0018(6) 0.0015(6) 0.0008(6)
N4 0.0310(6) 0.0452(7) 0.0312(6) -0.0038(5) -0.0035(5) -0.0043(5)
C17 0.0379(7) 0.0379(8) 0.0389(7) 0.0003(6) 0.0018(6) 0.0033(6)
C18 0.0293(6) 0.0343(7) 0.0417(8) -0.0026(6) 0.0034(6) -0.0008(5)
C20 0.0350(7) 0.0355(7) 0.0369(7) 0.0004(6) 0.0045(6) 0.0022(6)
C12 0.0358(7) 0.0365(7) 0.0370(7) -0.0078(6) 0.0048(6) -0.0023(6)
C2 0.0272(6) 0.0359(7) 0.0475(8) -0.0029(6) 0.0024(6) -0.0042(6)
C14 0.0327(7) 0.0345(7) 0.0410(7) -0.0061(6) 0.0065(6) -0.0058(6)
C11 0.0440(8) 0.0310(8) 0.0674(11) -0.0033(7) 0.0026(8) -0.0011(6)
C8 0.0413(9) 0.0541(10) 0.0578(10) 0.0130(8) 0.0033(8) -0.0027(7)
C7 0.0341(7) 0.0343(7) 0.0465(8) -0.0039(6) 0.0089(6) 0.0034(6)
N2 0.0584(9) 0.0474(8) 0.0748(11) 0.0156(8) 0.0190(8) 0.0036(7)
C10 0.0525(10) 0.0355(9) 0.0785(13) 0.0006(8) 0.0119(9) -0.0045(7)
C9 0.0539(11) 0.0650(12) 0.0678(12) 0.0248(10) 0.0056(9) 0.0039(9)

loop_
_atom_type_symbol
_atom_type_description
_atom_type_scat_dispersion_real
_atom_type_scat_dispersion_imag
_atom_type_scat_source
C C 0.0181 0.0091 'International Tables Vol C Tables 4.2.6.8 and 6.1.1.4'
H H 0.0000 0.0000 'International Tables Vol C Tables 4.2.6.8 and 6.1.1.4'
N N 0.0311 0.0180 'International Tables Vol C Tables 4.2.6.8 and 6.1.1.4'
Cl Cl 0.3639 0.7018 'International Tables Vol C Tables 4.2.6.8 and 6.1.1.4'
Mn Mn -0.5299 2.8052 'International Tables Vol C Tables 4.2.6.8 and 6.1.1.4'

loop_
_geom_angle_atom_site_label_1
_geom_angle_atom_site_label_2
_geom_angle_atom_site_label_3
_geom_angle
_geom_angle_site_symmetry_1
_geom_angle_site_symmetry_3
C23 C22 C21 117.43(13) . .
C23 C22 C31 121.08(13) . 6_566
C21 C22 C31 121.48(13) . 6_566
C30 C31 C32 116.00(13) . .
C30 C31 C22 121.51(13) . 6_656
C32 C31 C22 122.46(13) . 6_656
N4 C33 C32 123.89(14) . .
N4 C29 C30 123.73(14) . .
C26 C25 C24 120.01(15) . .
N3 C27 C28 123.61(15) . .
C12 C23 C22 121.56(14) . .
C29 C30 C31 120.13(14) . .
C28 C24 C25 115.67(14) . .
C28 C24 C18 121.36(13) . .
C25 C24 C18 122.97(14) . .
C27 C28 C24 120.65(14) . .
C14 C21 C22 121.40(13) . .
N3 C26 C25 124.09(14) . .
C33 C32 C31 120.02(14) . .
N4 Mn1 N4 180.00(5) . 5_665
N4 Mn1 N3 90.52(4) . 5_665
N4 Mn1 N3 89.48(4) 5_665 5_665
N4 Mn1 N3 89.48(4) . .
N4 Mn1 N3 90.52(4) 5_665 .
N3 Mn1 N3 180.00(5) 5_665 .
N4 Mn1 Cl1 90.38(3) . 5_665
N4 Mn1 Cl1 89.62(3) 5_665 5_665
N3 Mn1 Cl1 90.59(3) 5_665 5_665
N3 Mn1 Cl1 89.41(3) . 5_665
N4 Mn1 Cl1 89.62(3) . .
N4 Mn1 Cl1 90.38(3) 5_665 .
N3 Mn1 Cl1 89.41(3) 5_665 .
N3 Mn1 Cl1 90.59(3) . .
Cl1 Mn1 Cl1 180.000(12) 5_665 .
C26 N3 C27 115.94(13) . .
C26 N3 Mn1 124.04(10) . .
C27 N3 Mn1 120.00(10) . .
C15 N1 C13 120.84(12) . .
C15 N1 C1 119.65(11) . .
C13 N1 C1 118.55(11) . .
C2 C3 C4 121.14(14) . .
C3 C4 C5 117.45(14) . .
C3 C4 C7 121.10(13) . .
C5 C4 C7 121.42(13) . .
C16 C15 C20 118.60(13) . .
C16 C15 N1 120.06(13) . .
C20 C15 N1 121.33(13) . .
C20 C19 C18 121.62(13) . .
C12 C13 C14 118.77(13) . .
C12 C13 N1 121.37(13) . .
C14 C13 N1 119.85(13) . .
C17 C16 C15 120.57(14) . .
C6 C5 C4 121.46(13) . .
C2 C1 C6 118.96(13) . .
C2 C1 N1 120.49(12) . .
C6 C1 N1 120.54(13) . .
C5 C6 C1 120.24(13) . .
C33 N4 C29 115.89(12) . .
C33 N4 Mn1 122.47(10) . .
C29 N4 Mn1 120.27(9) . .
C16 C17 C18 121.37(14) . .
C19 C18 C17 117.57(13) . .
C19 C18 C24 121.99(13) . .
C17 C18 C24 120.43(14) . .
C19 C20 C15 120.23(14) . .
C23 C12 C13 120.43(13) . .
C3 C2 C1 120.74(13) . .
C21 C14 C13 120.41(13) . .
C10 C11 C7 120.53(17) . .
C9 C8 C7 119.97(17) . .
C11 C7 C8 115.65(15) . .
C11 C7 C4 122.05(15) . .
C8 C7 C4 122.31(14) . .
C10 N2 C9 115.44(16) . .
N2 C10 C11 123.98(18) . .
N2 C9 C8 124.41(19) . .

loop_
_geom_bond_atom_site_label_1
_geom_bond_atom_site_label_2
_geom_bond_distance
_geom_bond_site_symmetry_2
C22 C23 1.392(2) .
C22 C21 1.397(2) .
C22 C31 1.4845(18) 6_566
C31 C30 1.393(2) .
C31 C32 1.395(2) .
C31 C22 1.4845(18) 6_656
C33 N4 1.343(2) .
C33 C32 1.384(2) .
C29 N4 1.343(2) .
C29 C30 1.386(2) .
C25 C26 1.384(2) .
C25 C24 1.398(2) .
C27 N3 1.3416(19) .
C27 C28 1.383(2) .
C23 C12 1.385(2) .
C24 C28 1.391(2) .
C24 C18 1.474(2) .
C21 C14 1.3856(19) .
C26 N3 1.340(2) .
Mn1 N4 2.3094(11) .
Mn1 N4 2.3094(11) 5_665
Mn1 N3 2.3307(12) 5_665
Mn1 N3 2.3307(12) .
Mn1 Cl1 2.5294(3) 5_665
Mn1 Cl1 2.5294(3) .
N1 C15 1.4106(18) .
N1 C13 1.4181(17) .
N1 C1 1.4215(18) .
C3 C2 1.383(2) .
C3 C4 1.398(2) .
C4 C5 1.399(2) .
C4 C7 1.480(2) .
C15 C16 1.392(2) .
C15 C20 1.399(2) .
C19 C20 1.383(2) .
C19 C18 1.390(2) .
C13 C12 1.390(2) .
C13 C14 1.391(2) .
C16 C17 1.379(2) .
C5 C6 1.384(2) .
C1 C2 1.385(2) .
C1 C6 1.3910(19) .
C17 C18 1.401(2) .
C11 C10 1.378(2) .
C11 C7 1.391(2) .
C8 C9 1.381(3) .
C8 C7 1.391(2) .
N2 C10 1.338(3) .
N2 C9 1.338(3) .

loop_
_platon_squeeze_void_nr
_platon_squeeze_void_average_x
_platon_squeeze_void_average_y
_platon_squeeze_void_average_z
_platon_squeeze_void_volume
_platon_squeeze_void_count_electrons
_platon_squeeze_void_content
1 0.500 0.000 0.373 1084 311 ' '
2 0.000 0.500 0.200 1084 311 ' '
